data_4503239
loop_
_publ_author_name
'Triguero, Sonia'
'Llusar, Rosa'
'Polo, Victor'
'Fourmigu\'e, Marc'

_publ_section_title
;
 Halogen Bonding Interactions ofsym-Triiodotrifluorobenzene with Halide
 Anions: A Combined Structural and Theoretical Study
;
_journal_issue 7
_journal_name_full 'Crystal Growth &amp; Design'
_journal_page_first 2241
_journal_paper_doi 10.1021/cg7008489
_journal_volume 8
_journal_year 2008
_chemical_formula_moiety 'C6 F3 I3, C24 H20 Cl P, 0.5(H2 O)'
_chemical_formula_sum 'C30 H21 Cl F3 I3 O0.5 P'
_chemical_formula_weight 892.37
_chemical_name_common 'C6F3I3, PPh4Cl, 0.5 H2O'
_chemical_name_systematic
;
1,3,5-trifluoro-2,4,6-triiodobenzene, tetraphenylphosphonium chloride,
hemi water solvate
;
_space_group_IT_number 14
_symmetry_cell_setting monoclinic
_symmetry_space_group_name_Hall '-P 2ybc'
_symmetry_space_group_name_H-M 'P 1 21/c 1'
_atom_sites_solution_hydrogens geom
_atom_sites_solution_primary direct
_atom_sites_solution_secondary difmap
_audit_creation_method SHELXL-97
_cell_angle_alpha 90.00
_cell_angle_beta 105.26(3)
_cell_angle_gamma 90.00
_cell_formula_units_Z 4
_cell_length_a 10.153(2)
_cell_length_b 17.118(3)
_cell_length_c 17.657(4)
_cell_measurement_reflns_used 8599
_cell_measurement_temperature 100(2)
_cell_measurement_theta_max 27.51
_cell_measurement_theta_min 2.39
_cell_volume 2960.6(11)
_computing_cell_refinement 'Bruker SMART'
_computing_data_collection 'Bruker SMART'
_computing_data_reduction 'Bruker SAINT'
_computing_publication_material 'WinGX (Farrugia, 1999)'
_computing_structure_refinement 'SHELXL-97 (Sheldrick, 1997)'
_computing_structure_solution 'SHELXS-97 (sheldrick, 1997)'
_diffrn_ambient_temperature 100(2)
_diffrn_detector 'CCD plate'
_diffrn_measured_fraction_theta_full 0.995
_diffrn_measured_fraction_theta_max 0.995
_diffrn_measurement_device_type 'APEXII, Bruker-AXS'
_diffrn_measurement_method 'CCD rotation images, thick slices'
_diffrn_radiation_monochromator graphite
_diffrn_radiation_probe x-ray
_diffrn_radiation_source 'fine-focus sealed tube'
_diffrn_radiation_type MoK\a
_diffrn_radiation_wavelength 0.71073
_diffrn_reflns_av_R_equivalents 0.0459
_diffrn_reflns_av_sigmaI/netI 0.0335
_diffrn_reflns_limit_h_max 12
_diffrn_reflns_limit_h_min -13
_diffrn_reflns_limit_k_max 22
_diffrn_reflns_limit_k_min -22
_diffrn_reflns_limit_l_max 22
_diffrn_reflns_limit_l_min -16
_diffrn_reflns_number 30080
_diffrn_reflns_theta_full 27.56
_diffrn_reflns_theta_max 27.56
_diffrn_reflns_theta_min 2.38
_exptl_absorpt_coefficient_mu 3.351
_exptl_absorpt_correction_T_max 1.0
_exptl_absorpt_correction_T_min 0.593775
_exptl_absorpt_correction_type multi-scan
_exptl_absorpt_process_details
;
[Sheldrick, G.M. (2002). SADABS Bruker AXS Inc., Madison, Wisconsin, USA]
;
_exptl_crystal_colour colorless
_exptl_crystal_density_diffrn 2.002
_exptl_crystal_density_method 'not measured'
_exptl_crystal_description prism
_exptl_crystal_F_000 1712
_exptl_crystal_size_max 0.45
_exptl_crystal_size_mid 0.25
_exptl_crystal_size_min 0.25
_refine_diff_density_max 0.811
_refine_diff_density_min -0.851
_refine_diff_density_rms 0.098
_refine_ls_extinction_method none
_refine_ls_goodness_of_fit_ref 0.905
_refine_ls_hydrogen_treatment constr
_refine_ls_matrix_type full
_refine_ls_number_parameters 350
_refine_ls_number_reflns 6805
_refine_ls_number_restraints 0
_refine_ls_restrained_S_all 0.905
_refine_ls_R_factor_all 0.0244
_refine_ls_R_factor_gt 0.0220
_refine_ls_shift/su_max 0.003
_refine_ls_shift/su_mean 0.000
_refine_ls_structure_factor_coef Fsqd
_refine_ls_weighting_details 'calc w=1/[\s^2^(Fo^2^)+(0.0312P)^2^+4.0200P] where P=(Fo^2^+2Fc^2^)/3'
_refine_ls_weighting_scheme calc
_refine_ls_wR_factor_gt 0.0567
_refine_ls_wR_factor_ref 0.0584
_reflns_number_gt 6336
_reflns_number_total 6805
_reflns_threshold_expression >2sigma(I)
_cod_data_source_file cg7008489-file002.cif
_cod_data_source_block s264
_cod_original_cell_volume 2960.5(10)
_cod_original_sg_symbol_H-M P2(1)/c
_cod_database_code 4503239

loop_
_symmetry_equiv_pos_as_xyz
'x, y, z'
'-x, y+1/2, -z+1/2'
'-x, -y, -z'
'x, -y-1/2, z-1/2'

loop_
_atom_site_label
_atom_site_type_symbol
_atom_site_fract_x
_atom_site_fract_y
_atom_site_fract_z
_atom_site_U_iso_or_equiv
_atom_site_adp_type
_atom_site_occupancy
_atom_site_symmetry_multiplicity
_atom_site_calc_flag
_atom_site_refinement_flags
C1 C 1.0786(2) 0.63238(15) 0.14583(14) 0.0139(5) Uani 1 1 d .
C2 C 1.1528(2) 0.67484(14) 0.20904(14) 0.0134(5) Uani 1 1 d .
C3 C 1.2822(2) 0.65370(15) 0.25335(14) 0.0149(5) Uani 1 1 d .
C4 C 1.3373(2) 0.58574(15) 0.23107(14) 0.0155(5) Uani 1 1 d .
C5 C 1.2677(3) 0.53955(15) 0.16896(15) 0.0149(5) Uani 1 1 d .
C6 C 1.1390(2) 0.56452(14) 0.12770(14) 0.0132(5) Uani 1 1 d .
I1 I 0.880087(15) 0.662038(9) 0.079684(9) 0.01377(5) Uani 1 1 d .
I2 I 1.392203(15) 0.721411(9) 0.348627(9) 0.01446(5) Uani 1 1 d .
I3 I 1.350151(17) 0.440112(10) 0.130178(10) 0.01923(5) Uani 1 1 d .
F1 F 1.09622(15) 0.74045(9) 0.22959(9) 0.0174(3) Uani 1 1 d .
F2 F 1.46321(15) 0.56383(9) 0.27244(9) 0.0228(3) Uani 1 1 d .
F3 F 1.07063(15) 0.52174(9) 0.06674(8) 0.0178(3) Uani 1 1 d .
Cl Cl 0.42182(6) 0.30859(4) 0.01205(3) 0.01643(12) Uani 1 1 d .
P P 1.08761(6) 0.96041(4) 0.17870(4) 0.01296(12) Uani 1 1 d .
C7 C 1.1416(2) 1.05634(15) 0.15878(15) 0.0146(5) Uani 1 1 d .
C8 C 1.1134(3) 1.11905(16) 0.20210(16) 0.0198(5) Uani 1 1 d .
H8 H 1.0702 1.1107 0.2418 0.024 Uiso 1 1 calc R
C9 C 1.1499(3) 1.19406(16) 0.18596(18) 0.0239(6) Uani 1 1 d .
H9 H 1.1301 1.2362 0.2144 0.029 Uiso 1 1 calc R
C10 C 1.2157(3) 1.20639(17) 0.12760(17) 0.0222(6) Uani 1 1 d .
H10 H 1.2395 1.2568 0.1166 0.027 Uiso 1 1 calc R
C11 C 1.2463(3) 1.14378(17) 0.08554(16) 0.0207(5) Uani 1 1 d .
H11 H 1.2921 1.1523 0.0471 0.025 Uiso 1 1 calc R
C12 C 1.2092(3) 1.06852(16) 0.10025(15) 0.0178(5) Uani 1 1 d .
H12 H 1.2290 1.0266 0.0716 0.021 Uiso 1 1 calc R
C13 C 0.9060(3) 0.95103(15) 0.14007(15) 0.0152(5) Uani 1 1 d .
C14 C 0.8225(3) 1.01684(15) 0.11735(15) 0.0174(5) Uani 1 1 d .
H14 H 0.8608 1.0664 0.1193 0.021 Uiso 1 1 calc R
C15 C 0.6819(3) 1.00703(17) 0.09183(16) 0.0222(6) Uani 1 1 d .
H15 H 0.6258 1.0503 0.0765 0.027 Uiso 1 1 calc R
C16 C 0.6243(3) 0.93297(17) 0.08910(16) 0.0226(6) Uani 1 1 d .
H16 H 0.5300 0.9270 0.0726 0.027 Uiso 1 1 calc R
C17 C 0.7070(3) 0.86816(16) 0.11084(16) 0.0210(5) Uani 1 1 d .
H17 H 0.6681 0.8187 0.1083 0.025 Uiso 1 1 calc R
C18 C 0.8476(3) 0.87669(15) 0.13644(15) 0.0184(5) Uani 1 1 d .
H18 H 0.9029 0.8330 0.1512 0.022 Uiso 1 1 calc R
C19 C 1.1332(3) 0.94497(15) 0.28286(15) 0.0157(5) Uani 1 1 d .
C20 C 1.0491(3) 0.90199(16) 0.31865(16) 0.0199(5) Uani 1 1 d .
H20 H 0.9641 0.8849 0.2892 0.024 Uiso 1 1 calc R
C21 C 1.0924(3) 0.88493(17) 0.39811(17) 0.0242(6) Uani 1 1 d .
H21 H 1.0365 0.8564 0.4220 0.029 Uiso 1 1 calc R
C22 C 1.2188(3) 0.91028(17) 0.44181(16) 0.0249(6) Uani 1 1 d .
H22 H 1.2485 0.8975 0.4948 0.030 Uiso 1 1 calc R
C23 C 1.3017(3) 0.95457(18) 0.40739(17) 0.0250(6) Uani 1 1 d .
H23 H 1.3854 0.9727 0.4376 0.030 Uiso 1 1 calc R
C24 C 1.2599(3) 0.97193(17) 0.32783(16) 0.0210(6) Uani 1 1 d .
H24 H 1.3158 1.0013 0.3046 0.025 Uiso 1 1 calc R
C25 C 1.1694(3) 0.88925(15) 0.13198(15) 0.0154(5) Uani 1 1 d .
C26 C 1.1082(3) 0.86496(16) 0.05527(16) 0.0197(5) Uani 1 1 d .
H26 H 1.0228 0.8840 0.0287 0.024 Uiso 1 1 calc R
C27 C 1.1762(3) 0.81176(17) 0.01869(17) 0.0228(6) Uani 1 1 d .
H27 H 1.1362 0.7957 -0.0325 0.027 Uiso 1 1 calc R
C28 C 1.3021(3) 0.78316(16) 0.05829(17) 0.0226(6) Uani 1 1 d .
H28 H 1.3469 0.7478 0.0337 0.027 Uiso 1 1 calc R
C29 C 1.3629(3) 0.80678(16) 0.13491(16) 0.0209(6) Uani 1 1 d .
H29 H 1.4476 0.7866 0.1614 0.025 Uiso 1 1 calc R
C30 C 1.2984(2) 0.86012(15) 0.17219(14) 0.0189(5) Uani 1 1 d .
H30 H 1.3399 0.8764 0.2231 0.023 Uiso 1 1 calc R
O1 O 0.5474(2) 0.64695(15) 0.15322(14) 0.052(2) Uani 0.487(9) 1 d PR

loop_
_atom_site_aniso_label
_atom_site_aniso_U_11
_atom_site_aniso_U_22
_atom_site_aniso_U_33
_atom_site_aniso_U_23
_atom_site_aniso_U_13
_atom_site_aniso_U_12
C1 0.0108(11) 0.0187(12) 0.0126(11) 0.0013(9) 0.0040(9) -0.0025(9)
C2 0.0158(12) 0.0124(11) 0.0145(12) -0.0015(9) 0.0086(9) -0.0003(9)
C3 0.0138(12) 0.0183(12) 0.0137(12) -0.0030(9) 0.0055(9) -0.0039(9)
C4 0.0129(11) 0.0183(12) 0.0148(12) -0.0007(10) 0.0028(9) 0.0014(9)
C5 0.0154(12) 0.0145(11) 0.0163(12) -0.0006(9) 0.0066(9) 0.0014(9)
C6 0.0138(11) 0.0163(12) 0.0099(11) -0.0025(9) 0.0035(9) -0.0044(9)
I1 0.01303(8) 0.01478(8) 0.01278(8) 0.00006(6) 0.00210(6) -0.00009(6)
I2 0.01396(9) 0.01623(9) 0.01271(8) -0.00285(6) 0.00265(6) -0.00248(6)
I3 0.01546(9) 0.01759(9) 0.02425(10) -0.00626(6) 0.00451(7) 0.00167(6)
F1 0.0163(7) 0.0155(7) 0.0203(8) -0.0041(6) 0.0043(6) 0.0012(6)
F2 0.0131(7) 0.0272(9) 0.0240(8) -0.0064(7) -0.0022(6) 0.0047(6)
F3 0.0175(7) 0.0194(7) 0.0154(7) -0.0057(6) 0.0023(6) -0.0028(6)
Cl 0.0145(3) 0.0178(3) 0.0160(3) 0.0007(2) 0.0024(2) 0.0043(2)
P 0.0129(3) 0.0137(3) 0.0136(3) -0.0003(2) 0.0059(2) 0.0000(2)
C7 0.0119(11) 0.0170(12) 0.0148(12) 0.0011(9) 0.0035(9) -0.0022(9)
C8 0.0228(13) 0.0203(13) 0.0204(13) -0.0014(10) 0.0130(11) -0.0029(11)
C9 0.0283(15) 0.0149(13) 0.0315(15) -0.0041(11) 0.0132(12) -0.0025(11)
C10 0.0214(14) 0.0199(13) 0.0244(14) 0.0040(11) 0.0044(11) -0.0049(11)
C11 0.0163(12) 0.0290(14) 0.0178(13) 0.0031(11) 0.0063(10) -0.0049(11)
C12 0.0171(12) 0.0232(13) 0.0138(12) -0.0026(10) 0.0056(10) -0.0012(10)
C13 0.0144(12) 0.0170(12) 0.0153(12) -0.0021(9) 0.0059(9) 0.0005(9)
C14 0.0209(13) 0.0145(12) 0.0170(12) -0.0009(10) 0.0056(10) -0.0007(10)
C15 0.0182(13) 0.0238(14) 0.0235(14) -0.0015(11) 0.0035(10) 0.0054(11)
C16 0.0163(13) 0.0296(15) 0.0223(14) -0.0072(11) 0.0061(11) -0.0003(11)
C17 0.0222(14) 0.0188(13) 0.0241(14) -0.0036(11) 0.0097(11) -0.0058(11)
C18 0.0192(13) 0.0158(12) 0.0211(13) -0.0028(10) 0.0070(10) 0.0006(10)
C19 0.0189(12) 0.0167(12) 0.0132(12) 0.0000(9) 0.0075(10) 0.0043(10)
C20 0.0228(13) 0.0200(13) 0.0201(13) 0.0001(10) 0.0114(11) 0.0009(11)
C21 0.0353(16) 0.0212(14) 0.0213(14) 0.0038(11) 0.0167(12) 0.0033(12)
C22 0.0356(16) 0.0280(15) 0.0136(12) 0.0029(11) 0.0109(11) 0.0145(13)
C23 0.0191(14) 0.0341(16) 0.0208(14) -0.0031(12) 0.0035(11) 0.0045(12)
C24 0.0184(13) 0.0288(15) 0.0175(13) 0.0010(11) 0.0075(10) 0.0023(11)
C25 0.0182(12) 0.0137(11) 0.0168(12) 0.0024(9) 0.0089(10) 0.0000(10)
C26 0.0167(12) 0.0222(13) 0.0207(13) -0.0013(11) 0.0055(10) 0.0007(10)
C27 0.0276(15) 0.0230(14) 0.0210(13) -0.0057(11) 0.0121(11) -0.0007(11)
C28 0.0289(15) 0.0183(13) 0.0271(14) -0.0002(11) 0.0190(12) 0.0004(11)
C29 0.0172(13) 0.0225(14) 0.0262(14) 0.0069(11) 0.0115(11) 0.0066(10)
C30 0.0190(13) 0.0201(13) 0.0188(13) 0.0019(10) 0.0071(10) 0.0017(10)
O1 0.047(4) 0.069(4) 0.050(4) 0.025(3) 0.029(3) 0.020(3)

loop_
_atom_type_symbol
_atom_type_description
_atom_type_scat_dispersion_real
_atom_type_scat_dispersion_imag
_atom_type_scat_source
C C 0.0033 0.0016 'International Tables Vol C Tables 4.2.6.8 and 6.1.1.4'
H H 0.0000 0.0000 'International Tables Vol C Tables 4.2.6.8 and 6.1.1.4'
Cl Cl 0.1484 0.1585 'International Tables Vol C Tables 4.2.6.8 and 6.1.1.4'
F F 0.0171 0.0103 'International Tables Vol C Tables 4.2.6.8 and 6.1.1.4'
P P 0.1023 0.0942 'International Tables Vol C Tables 4.2.6.8 and 6.1.1.4'
I I -0.4742 1.8119 'International Tables Vol C Tables 4.2.6.8 and 6.1.1.4'
O O 0.0106 0.0060 'International Tables Vol C Tables 4.2.6.8 and 6.1.1.4'

loop_
_geom_angle_atom_site_label_1
_geom_angle_atom_site_label_2
_geom_angle_atom_site_label_3
_geom_angle
C2 C1 C6 116.5(2)
C2 C1 I1 124.11(19)
C6 C1 I1 119.30(18)
F1 C2 C1 118.3(2)
F1 C2 C3 118.1(2)
C1 C2 C3 123.6(2)
C2 C3 C4 116.7(2)
C2 C3 I2 122.09(18)
C4 C3 I2 121.17(18)
F2 C4 C5 118.9(2)
F2 C4 C3 118.3(2)
C5 C4 C3 122.8(2)
C4 C5 C6 117.0(2)
C4 C5 I3 124.02(18)
C6 C5 I3 118.84(18)
F3 C6 C5 118.2(2)
F3 C6 C1 118.4(2)
C5 C6 C1 123.3(2)
C19 P C25 110.23(12)
C19 P C7 109.02(12)
C25 P C7 109.22(12)
C19 P C13 109.78(12)
C25 P C13 108.53(12)
C7 P C13 110.06(12)
C8 C7 C12 120.2(2)
C8 C7 P 118.74(19)
C12 C7 P 121.0(2)
C9 C8 C7 119.8(2)
C10 C9 C8 120.1(3)
C9 C10 C11 120.1(3)
C12 C11 C10 120.6(2)
C11 C12 C7 119.2(2)
C18 C13 C14 120.0(2)
C18 C13 P 118.65(19)
C14 C13 P 121.3(2)
C15 C14 C13 119.2(2)
C14 C15 C16 120.5(3)
C17 C16 C15 120.2(3)
C16 C17 C18 120.2(3)
C17 C18 C13 119.9(2)
C20 C19 C24 119.8(2)
C20 C19 P 121.1(2)
C24 C19 P 118.9(2)
C21 C20 C19 120.0(3)
C22 C21 C20 120.0(3)
C21 C22 C23 120.6(3)
C22 C23 C24 120.1(3)
C23 C24 C19 119.6(3)
C26 C25 C30 120.1(2)
C26 C25 P 120.5(2)
C30 C25 P 119.41(19)
C25 C26 C27 119.6(3)
C28 C27 C26 120.2(3)
C27 C28 C29 120.4(3)
C30 C29 C28 120.6(2)
C29 C30 C25 119.2(2)

loop_
_geom_bond_atom_site_label_1
_geom_bond_atom_site_label_2
_geom_bond_distance
C1 C2 1.378(3)
C1 C6 1.390(4)
C1 I1 2.108(2)
C2 F1 1.353(3)
C2 C3 1.389(4)
C3 C4 1.392(4)
C3 I2 2.105(2)
C4 F2 1.348(3)
C4 C5 1.385(3)
C5 C6 1.386(4)
C5 I3 2.090(2)
C6 F3 1.335(3)
P C19 1.794(3)
P C25 1.793(3)
P C7 1.795(3)
P C13 1.797(3)
C7 C8 1.391(4)
C7 C12 1.399(3)
C8 C9 1.387(4)
C9 C10 1.384(4)
C10 C11 1.385(4)
C11 C12 1.386(4)
C13 C18 1.398(4)
C13 C14 1.404(4)
C14 C15 1.389(4)
C15 C16 1.391(4)
C16 C17 1.383(4)
C17 C18 1.387(4)
C19 C20 1.398(4)
C19 C24 1.400(4)
C20 C21 1.387(4)
C21 C22 1.381(4)
C22 C23 1.386(4)
C23 C24 1.389(4)
C25 C26 1.397(4)
C25 C30 1.407(3)
C26 C27 1.399(4)
C27 C28 1.376(4)
C28 C29 1.391(4)
C29 C30 1.386(4)
